data_7239788
loop_
_publ_author_name
'Sharma, Vishal R.'
'Mehmood, Arshad'
'Janesko, Benjamin G.'
'Simanek, Eric E.'

_publ_section_title
;
 Efficient syntheses of macrocycles ranging from 22--28 atoms through
 spontaneous dimerization to yield bis-hydrazones
;
_journal_issue 6
_journal_name_full 'RSC Advances'
_journal_page_first 3217
_journal_page_last 3220
_journal_paper_doi 10.1039/C9RA08056B
_journal_volume 10
_journal_year 2020
_chemical_formula_moiety 'C22 H34 N16 O4, 2(C2 F3 O2), 2(H2 O)'
_chemical_formula_sum 'C26 H38 F6 N16 O10'
_chemical_formula_weight 848.72
_space_group_crystal_system monoclinic
_space_group_IT_number 14
_space_group_name_Hall '-P 2ybc'
_space_group_name_H-M_alt 'P 1 21/c 1'
_atom_sites_solution_hydrogens mixed
_audit_creation_date 2019-09-30
_audit_creation_method
;
Olex2 1.2
(compiled 2018.05.29 svn.r3508 for OlexSys, GUI svn.r5506)
;
_audit_update_record
;
2019-10-03 deposited with the CCDC.	2020-01-06 downloaded from the CCDC.
;
_cell_angle_alpha 90
_cell_angle_beta 115.1840(10)
_cell_angle_gamma 90
_cell_formula_units_Z 2
_cell_length_a 9.5858(3)
_cell_length_b 18.8852(6)
_cell_length_c 10.9389(4)
_cell_measurement_reflns_used 5480
_cell_measurement_temperature 100(2)
_cell_measurement_theta_max 28.28
_cell_measurement_theta_min 2.98
_cell_volume 1792.03(10)
_computing_molecular_graphics 'Olex2 (Dolomanov et al., 2009)'
_computing_publication_material 'Olex2 (Dolomanov et al., 2009)'
_computing_structure_refinement 'XL (Sheldrick, 2008)'
_computing_structure_solution 'SHELXT 2014/5 (Sheldrick, 2014)'
_diffrn_ambient_temperature 99.96
_diffrn_measured_fraction_theta_full 0.990
_diffrn_measured_fraction_theta_max 0.985
_diffrn_measurement_device_type 'Bruker APEX-II CCD'
_diffrn_measurement_method '\f and \w scans'
_diffrn_radiation_type MoK\a
_diffrn_radiation_wavelength 0.71073
_diffrn_reflns_av_R_equivalents 0.0272
_diffrn_reflns_av_unetI/netI 0.0342
_diffrn_reflns_Laue_measured_fraction_full 0.990
_diffrn_reflns_Laue_measured_fraction_max 0.985
_diffrn_reflns_limit_h_max 12
_diffrn_reflns_limit_h_min -12
_diffrn_reflns_limit_k_max 25
_diffrn_reflns_limit_k_min -22
_diffrn_reflns_limit_l_max 14
_diffrn_reflns_limit_l_min -13
_diffrn_reflns_number 12645
_diffrn_reflns_point_group_measured_fraction_full 0.990
_diffrn_reflns_point_group_measured_fraction_max 0.985
_diffrn_reflns_theta_full 25.242
_diffrn_reflns_theta_max 28.293
_diffrn_reflns_theta_min 2.981
_diffrn_standards_number 0
_exptl_absorpt_coefficient_mu 0.142
_exptl_absorpt_correction_T_max 0.7457
_exptl_absorpt_correction_T_min 0.6235
_exptl_absorpt_correction_type multi-scan
_exptl_absorpt_process_details
'SADABS-2016/2 (Bruker,2016/2) was used for absorption correction. wR2(int) was 0.0476 before and 0.0404 after correction. The Ratio of minimum to maximum transmission is 0.8361. The \l/2 correction factor is Not present.'
_exptl_crystal_colour colourless
_exptl_crystal_colour_primary colourless
_exptl_crystal_density_diffrn 1.573
_exptl_crystal_description Block
_exptl_crystal_F_000 880
_exptl_crystal_size_max 0.382
_exptl_crystal_size_mid 0.192
_exptl_crystal_size_min 0.152
_refine_diff_density_max 0.674
_refine_diff_density_min -0.460
_refine_diff_density_rms 0.056
_refine_ls_extinction_method none
_refine_ls_goodness_of_fit_ref 1.017
_refine_ls_hydrogen_treatment mixed
_refine_ls_matrix_type full
_refine_ls_number_parameters 282
_refine_ls_number_reflns 4393
_refine_ls_number_restraints 0
_refine_ls_restrained_S_all 1.017
_refine_ls_R_factor_all 0.0631
_refine_ls_R_factor_gt 0.0473
_refine_ls_shift/su_max 0.000
_refine_ls_shift/su_mean 0.000
_refine_ls_structure_factor_coef Fsqd
_refine_ls_weighting_details 'w=1/[\s^2^(Fo^2^)+(0.0471P)^2^+1.5900P] where P=(Fo^2^+2Fc^2^)/3'
_refine_ls_weighting_scheme calc
_refine_ls_wR_factor_gt 0.1096
_refine_ls_wR_factor_ref 0.1179
_reflns_Friedel_coverage 0.000
_reflns_number_gt 3504
_reflns_number_total 4393
_reflns_threshold_expression 'I > 2\s(I)'
_cod_data_source_file c9ra08056b2.cif
_cod_data_source_block 1x1
_cod_depositor_comments 'Adding full bibliography for 7239788--7239792.cif.'
_cod_database_code 7239788
_shelx_shelxl_version_number 2018/3
_shelx_space_group_comment
;
The symmetry employed for this shelxl refinement is uniquely defined
by the following loop, which should always be used as a source of
symmetry information in preference to the above space-group names.
They are only intended as comments.
;
_shelx_estimated_absorpt_t_max 0.979
_shelx_estimated_absorpt_t_min 0.948
_olex2_refinement_description
;
1. Fixed Uiso
 At 1.2 times of:
  All C(H) groups, All C(H,H) groups, All N(H) groups
2.a Secondary CH2 refined with riding coordinates:
 C11(H11A,H11B), C4(H4A,H4B), C7(H7A,H7B), C9(H9A,H9B), C6(H6A,H6B), C5(H5A,H5B)
2.b Aromatic/amide H refined with riding coordinates:
 N5(H5), C8(H8A)
;
_olex2_submission_special_instructions 'No special instructions were received'

loop_
_space_group_symop_operation_xyz
'x, y, z'
'-x, y+1/2, -z+1/2'
'-x, -y, -z'
'x, -y-1/2, z-1/2'

loop_
_atom_site_label
_atom_site_type_symbol
_atom_site_fract_x
_atom_site_fract_y
_atom_site_fract_z
_atom_site_U_iso_or_equiv
_atom_site_adp_type
_atom_site_occupancy
_atom_site_site_symmetry_order
_atom_site_calc_flag
_atom_site_refinement_flags_posn
O2 O 0.03218(13) 0.59040(7) 0.01005(12) 0.0182(3) Uani 1 1 d .
O3 O 0.52588(14) 0.58728(7) 0.46216(12) 0.0208(3) Uani 1 1 d .
O5 O 0.72551(16) 0.55685(8) -0.02954(14) 0.0240(3) Uani 1 1 d .
F3 F 0.56462(15) 0.72442(6) 0.63316(17) 0.0482(4) Uani 1 1 d .
O4 O 0.63239(15) 0.57354(7) 0.68697(13) 0.0235(3) Uani 1 1 d .
F2 F 0.34589(16) 0.68880(8) 0.48368(15) 0.0559(5) Uani 1 1 d .
F1 F 0.41325(18) 0.66388(7) 0.68863(17) 0.0522(4) Uani 1 1 d .
N1 N 0.72953(16) 0.48986(8) 0.41623(14) 0.0142(3) Uani 1 1 d .
N2 N 0.94508(15) 0.41634(7) 0.53281(14) 0.0141(3) Uani 1 1 d .
N6 N 0.66374(16) 0.51926(8) 0.19247(15) 0.0174(3) Uani 1 1 d .
N5 N 0.82071(15) 0.47324(7) 0.64588(14) 0.0143(3) Uani 1 1 d .
H5 H 0.738043 0.495917 0.640370 0.017 Uiso 1 1 calc R
O1 O 1.1008(2) 0.21338(7) 0.37106(15) 0.0370(4) Uani 1 1 d .
N8 N 0.26855(16) 0.60567(8) 0.18261(16) 0.0186(3) Uani 1 1 d .
N7 N 0.54211(16) 0.55669(8) 0.19746(15) 0.0172(3) Uani 1 1 d .
N3 N 0.85328(16) 0.43725(7) 0.29353(14) 0.0154(3) Uani 1 1 d .
N4 N 1.04609(16) 0.35705(8) 0.40441(14) 0.0165(3) Uani 1 1 d .
C1 C 0.83509(17) 0.45873(8) 0.53279(16) 0.0130(3) Uani 1 1 d .
C10 C 0.12260(18) 0.58288(8) 0.12990(17) 0.0140(3) Uani 1 1 d .
C3 C 0.75079(18) 0.48101(9) 0.30172(16) 0.0147(3) Uani 1 1 d .
C2 C 0.94492(18) 0.40427(8) 0.41061(17) 0.0142(3) Uani 1 1 d .
C12 C 0.54831(18) 0.60274(9) 0.57900(17) 0.0165(3) Uani 1 1 d .
C8 C 0.47142(19) 0.59938(9) 0.10139(18) 0.0194(4) Uani 1 1 d .
H8A H 0.506373 0.607190 0.033231 0.023 Uiso 1 1 calc R
C11 C 0.93692(18) 0.45290(9) 0.77817(16) 0.0148(3) Uani 1 1 d .
H11A H 0.994420 0.495887 0.824189 0.018 Uiso 1 1 calc R
H11B H 1.010998 0.420590 0.765444 0.018 Uiso 1 1 calc R
C4 C 1.0371(2) 0.33049(9) 0.27526(18) 0.0194(4) Uani 1 1 d .
H4A H 1.138476 0.335032 0.272301 0.023 Uiso 1 1 calc R
H4B H 0.960295 0.358004 0.199435 0.023 Uiso 1 1 calc R
C7 C 1.15127(19) 0.31597(9) 0.52037(18) 0.0179(3) Uani 1 1 d .
H7A H 1.144141 0.332425 0.603449 0.022 Uiso 1 1 calc R
H7B H 1.258659 0.322870 0.532193 0.022 Uiso 1 1 calc R
C9 C 0.3326(2) 0.63718(11) 0.0968(2) 0.0281(4) Uani 1 1 d .
H9A H 0.360654 0.686967 0.124812 0.034 Uiso 1 1 calc R
H9B H 0.252523 0.637537 0.002459 0.034 Uiso 1 1 calc R
C13 C 0.4667(2) 0.67064(10) 0.5951(2) 0.0241(4) Uani 1 1 d .
C6 C 1.1090(3) 0.23790(10) 0.4974(2) 0.0308(5) Uani 1 1 d .
H6A H 1.187031 0.209820 0.571394 0.037 Uiso 1 1 calc R
H6B H 1.008101 0.230391 0.500004 0.037 Uiso 1 1 calc R
C5 C 0.9895(3) 0.25328(10) 0.2639(2) 0.0289(4) Uani 1 1 d .
H5A H 0.888110 0.249312 0.267014 0.035 Uiso 1 1 calc R
H5B H 0.979232 0.234026 0.176266 0.035 Uiso 1 1 calc R
H5C H 0.679(3) 0.5581(14) -0.112(3) 0.042(7) Uiso 1 1 d .
H5D H 0.822(4) 0.5706(16) -0.018(3) 0.055(8) Uiso 1 1 d .
H1 H 0.661(3) 0.5171(13) 0.420(2) 0.030(6) Uiso 1 1 d .
H6 H 0.689(2) 0.5230(12) 0.123(2) 0.023(5) Uiso 1 1 d .
H8 H 0.324(2) 0.5995(11) 0.267(2) 0.019(5) Uiso 1 1 d .

loop_
_atom_site_aniso_label
_atom_site_aniso_U_11
_atom_site_aniso_U_22
_atom_site_aniso_U_33
_atom_site_aniso_U_23
_atom_site_aniso_U_13
_atom_site_aniso_U_12
O2 0.0173(6) 0.0227(6) 0.0147(6) 0.0037(5) 0.0071(5) 0.0017(5)
O3 0.0203(6) 0.0225(6) 0.0181(6) 0.0007(5) 0.0068(5) 0.0038(5)
O5 0.0205(6) 0.0359(8) 0.0154(7) 0.0004(6) 0.0074(5) -0.0051(6)
F3 0.0291(6) 0.0192(6) 0.0961(12) -0.0154(7) 0.0263(7) -0.0053(5)
O4 0.0248(6) 0.0267(7) 0.0183(7) 0.0011(5) 0.0086(5) 0.0075(5)
F2 0.0403(8) 0.0455(9) 0.0550(9) -0.0097(7) -0.0056(7) 0.0273(7)
F1 0.0675(10) 0.0370(8) 0.0806(11) -0.0048(7) 0.0588(9) 0.0095(7)
N1 0.0128(6) 0.0162(7) 0.0141(7) 0.0012(5) 0.0062(5) 0.0028(5)
N2 0.0136(6) 0.0148(6) 0.0144(7) 0.0002(5) 0.0064(5) -0.0001(5)
N6 0.0178(7) 0.0217(7) 0.0149(7) 0.0035(6) 0.0089(6) 0.0044(6)
N5 0.0126(6) 0.0176(7) 0.0136(7) 0.0020(5) 0.0063(5) 0.0031(5)
O1 0.0762(12) 0.0172(7) 0.0304(8) 0.0020(6) 0.0351(8) 0.0069(7)
N8 0.0146(6) 0.0205(7) 0.0195(8) 0.0065(6) 0.0063(6) 0.0003(6)
N7 0.0135(6) 0.0211(7) 0.0170(7) 0.0025(6) 0.0064(5) 0.0014(6)
N3 0.0172(6) 0.0154(7) 0.0155(7) 0.0005(5) 0.0089(6) 0.0004(5)
N4 0.0181(7) 0.0165(7) 0.0160(7) -0.0001(5) 0.0084(6) 0.0019(6)
C1 0.0119(7) 0.0123(7) 0.0140(8) 0.0005(6) 0.0049(6) -0.0024(6)
C10 0.0163(7) 0.0115(7) 0.0160(8) 0.0011(6) 0.0085(6) 0.0037(6)
C3 0.0141(7) 0.0159(8) 0.0140(8) -0.0002(6) 0.0058(6) -0.0031(6)
C2 0.0138(7) 0.0124(7) 0.0179(8) -0.0013(6) 0.0081(6) -0.0034(6)
C12 0.0126(7) 0.0152(8) 0.0216(9) -0.0012(6) 0.0071(6) -0.0016(6)
C8 0.0167(8) 0.0227(9) 0.0195(9) 0.0058(7) 0.0082(7) -0.0013(7)
C11 0.0142(7) 0.0170(8) 0.0126(8) 0.0013(6) 0.0052(6) 0.0000(6)
C4 0.0245(8) 0.0201(8) 0.0186(9) 0.0000(7) 0.0141(7) 0.0032(7)
C7 0.0194(8) 0.0174(8) 0.0193(9) 0.0032(6) 0.0104(7) 0.0038(7)
C9 0.0180(8) 0.0300(10) 0.0388(11) 0.0206(9) 0.0147(8) 0.0057(8)
C13 0.0187(8) 0.0195(9) 0.0314(10) -0.0038(7) 0.0079(7) 0.0010(7)
C6 0.0589(14) 0.0169(9) 0.0269(10) 0.0007(7) 0.0281(10) 0.0012(9)
C5 0.0466(12) 0.0241(10) 0.0259(10) -0.0081(8) 0.0249(9) -0.0082(9)

loop_
_atom_type_symbol
_atom_type_description
_atom_type_scat_dispersion_real
_atom_type_scat_dispersion_imag
_atom_type_scat_source
C C 0.0033 0.0016 'International Tables Vol C Tables 4.2.6.8 and 6.1.1.4'
H H 0.0000 0.0000 'International Tables Vol C Tables 4.2.6.8 and 6.1.1.4'
F F 0.0171 0.0103 'International Tables Vol C Tables 4.2.6.8 and 6.1.1.4'
N N 0.0061 0.0033 'International Tables Vol C Tables 4.2.6.8 and 6.1.1.4'
O O 0.0106 0.0060 'International Tables Vol C Tables 4.2.6.8 and 6.1.1.4'

loop_
_geom_angle_atom_site_label_1
_geom_angle_atom_site_label_2
_geom_angle_atom_site_label_3
_geom_angle
_geom_angle_site_symmetry_3
C3 N1 C1 117.41(14) .
C1 N2 C2 115.78(14) .
C3 N6 N7 117.07(14) .
C1 N5 C11 122.20(13) .
C5 O1 C6 109.88(15) .
C10 N8 C9 120.43(16) .
C8 N7 N6 117.01(14) .
C3 N3 C2 115.22(14) .
C2 N4 C4 121.94(14) .
C2 N4 C7 123.76(14) .
C7 N4 C4 112.97(13) .
N2 C1 N1 121.97(15) .
N2 C1 N5 121.48(15) .
N5 C1 N1 116.55(14) .
O2 C10 N8 123.64(15) .
O2 C10 C11 117.72(14) 3_666
N8 C10 C11 118.63(15) 3_666
N6 C3 N1 118.27(15) .
N3 C3 N1 123.22(15) .
N3 C3 N6 118.50(15) .
N2 C2 N3 125.60(15) .
N4 C2 N2 117.69(14) .
N4 C2 N3 116.69(14) .
O3 C12 O4 129.46(16) .
O3 C12 C13 115.99(15) .
O4 C12 C13 114.47(15) .
N7 C8 C9 119.12(16) .
N5 C11 C10 115.77(13) 3_666
N4 C4 C5 107.47(14) .
N4 C7 C6 109.53(15) .
N8 C9 C8 113.52(15) .
F3 C13 F1 106.57(17) .
F3 C13 C12 110.22(14) .
F2 C13 F3 108.47(17) .
F2 C13 F1 105.15(17) .
F2 C13 C12 113.37(16) .
F1 C13 C12 112.70(16) .
O1 C6 C7 112.04(15) .
O1 C5 C4 110.39(16) .

loop_
_geom_bond_atom_site_label_1
_geom_bond_atom_site_label_2
_geom_bond_distance
_geom_bond_site_symmetry_2
O2 C10 1.234(2) .
O3 C12 1.237(2) .
F3 C13 1.324(2) .
O4 C12 1.240(2) .
F2 C13 1.320(2) .
F1 C13 1.331(2) .
N1 C1 1.377(2) .
N1 C3 1.362(2) .
N2 C1 1.324(2) .
N2 C2 1.355(2) .
N6 N7 1.384(2) .
N6 C3 1.341(2) .
N5 C1 1.330(2) .
N5 C11 1.453(2) .
O1 C6 1.428(2) .
O1 C5 1.420(3) .
N8 C10 1.337(2) .
N8 C9 1.450(2) .
N7 C8 1.268(2) .
N3 C3 1.316(2) .
N3 C2 1.357(2) .
N4 C2 1.340(2) .
N4 C4 1.467(2) .
N4 C7 1.463(2) .
C10 C11 1.511(2) 3_666
C12 C13 1.551(2) .
C8 C9 1.492(2) .
C4 C5 1.517(3) .
C7 C6 1.521(3) .

loop_
_geom_hbond_atom_site_label_D
_geom_hbond_atom_site_label_H
_geom_hbond_atom_site_label_A
_geom_hbond_distance_DH
_geom_hbond_distance_HA
_geom_hbond_distance_DA
_geom_hbond_angle_DHA
_geom_hbond_site_symmetry_A
_geom_hbond_publ_flag
N5 H5 O4 0.88 1.97 2.7820(18) 153.2 . yes
C8 H8A O5 0.95 2.65 3.405(2) 137.0 . yes
C11 H11A O2 0.99 2.61 3.470(2) 145.0 1_656 yes
C11 H11A N3 0.99 2.64 3.210(2) 116.6 3_766 yes
C4 H4B O2 0.99 2.52 3.263(2) 131.8 3_665 yes
C7 H7B O3 0.99 2.65 3.528(2) 147.5 3_766 yes
C9 H9A F3 0.99 2.55 3.344(2) 137.6 4_575 yes
O5 H5C O4 0.82(3) 2.07(3) 2.8560(19) 161(3) 1_554 yes
O5 H5D O2 0.92(3) 1.94(3) 2.8544(18) 175(3) 1_655 yes
N1 H1 O3 0.85(2) 2.04(3) 2.8779(19) 170(2) . yes
N6 H6 O5 0.89(2) 1.96(2) 2.824(2) 165(2) . yes
N8 H8 O3 0.85(2) 2.20(2) 3.0227(19) 161.5(19) . yes
